data_2240850
loop_
_publ_author_name
'Utko, J\'ozef'
'Soboci\'nska, Maria'
'Dobrzy\'nska, Danuta'
'Lis, Tadeusz'

_publ_section_title
;
 Crystal structure of a mixed-ligand dinuclear Ba---Zn complex with
 2-methoxyethanol having triphenylacetate and chloride bridges
;
_journal_issue 7
_journal_name_full 'Acta Crystallographica Section E'
_journal_page_first 791
_journal_page_last 794
_journal_paper_doi 10.1107/S2056989015011226
_journal_volume 71
_journal_year 2015
_chemical_formula_iupac '[Ba Zn (C20 H15 O2)2 Cl2 (C3 H8 O2)4]'
_chemical_formula_moiety 'C52 H62 Ba Cl2 O12 Zn'
_chemical_formula_sum 'C52 H62 Ba Cl2 O12 Zn'
_chemical_formula_weight 1152.62
_chemical_name_systematic
\m-Chlorido-1:2\k^2^<i>Cl</i>:<i>Cl</i>-chlorido-2\k<i>Cl</i>-bis(2-methoxyethanol-1\k<i>O</i>)bis(2-methoxyethanol-1\k^2^<i>O</i>,<i>O</i>')bis(\m-triphenylacetato-1:2\k^2^<i>O</i>:<i>O</i>')bariumzinc
_space_group_crystal_system triclinic
_space_group_IT_number 2
_space_group_name_Hall '-P 1'
_space_group_name_H-M_alt 'P -1'
_symmetry_space_group_name_Hall '-P 1'
_symmetry_space_group_name_H-M 'P -1'
_atom_sites_solution_hydrogens geom
_atom_sites_solution_primary direct
_atom_sites_solution_secondary difmap
_audit_creation_method SHELXL-2013
_cell_angle_alpha 89.62(3)
_cell_angle_beta 89.26(3)
_cell_angle_gamma 82.73(3)
_cell_formula_units_Z 2
_cell_length_a 9.706(3)
_cell_length_b 10.643(3)
_cell_length_c 25.073(6)
_cell_measurement_reflns_used 17769
_cell_measurement_temperature 100(2)
_cell_measurement_theta_max 31
_cell_measurement_theta_min 2
_cell_volume 2569.0(13)
_computing_cell_refinement
;
CrysAlis CCD  (Oxford Diffraction, 2010)
;
_computing_data_collection
;
CrysAlis CCD  (Oxford Diffraction, 2010)
;
_computing_data_reduction
;
CrysAlis RED (Oxford Diffraction, 2010)
;
_computing_molecular_graphics
;
SHELXTL (Sheldrick, 2008)
;
_computing_publication_material
;
SHELXL2013 (Sheldrick, 2015)
;
_computing_structure_refinement
;
SHELXL2013 (Sheldrick, 2015)
;
_computing_structure_solution
;
SHELXS97 (Sheldrick, 2008)
;
_diffrn_ambient_temperature 100(2)
_diffrn_measured_fraction_theta_full 0.994
_diffrn_measured_fraction_theta_max 0.816
_diffrn_measurement_device_type 'Oxford Diffraction KM-4-CCD '
_diffrn_measurement_method '\w scans'
_diffrn_radiation_type MoK\a
_diffrn_radiation_wavelength 0.71073
_diffrn_reflns_av_R_equivalents 0.0249
_diffrn_reflns_limit_h_max 12
_diffrn_reflns_limit_h_min -12
_diffrn_reflns_limit_k_max 13
_diffrn_reflns_limit_k_min -13
_diffrn_reflns_limit_l_max 35
_diffrn_reflns_limit_l_min -33
_diffrn_reflns_number 24098
_diffrn_reflns_theta_full 25.500
_diffrn_reflns_theta_max 30.07
_diffrn_reflns_theta_min 2.81
_exptl_absorpt_coefficient_mu 1.393
_exptl_absorpt_correction_T_max 0.780
_exptl_absorpt_correction_T_min 0.687
_exptl_absorpt_correction_type analytical
_exptl_absorpt_process_details
;
[CrysAlis RED (Oxford Diffraction, 2010), based on expressions derived
by Clark & Reid (1995)]
;
_exptl_crystal_colour colorless
_exptl_crystal_density_diffrn 1.490
_exptl_crystal_density_method 'not measured'
_exptl_crystal_description block
_exptl_crystal_F_000 1180
_exptl_crystal_size_max 0.310
_exptl_crystal_size_mid 0.230
_exptl_crystal_size_min 0.210
_refine_diff_density_max 0.893
_refine_diff_density_min -0.566
_refine_ls_extinction_method none
_refine_ls_goodness_of_fit_ref 1.139
_refine_ls_hydrogen_treatment constr
_refine_ls_matrix_type full
_refine_ls_number_parameters 617
_refine_ls_number_reflns 12296
_refine_ls_number_restraints 0
_refine_ls_restrained_S_all 1.139
_refine_ls_R_factor_all 0.0403
_refine_ls_R_factor_gt 0.0349
_refine_ls_shift/su_max 0.001
_refine_ls_shift/su_mean 0.000
_refine_ls_structure_factor_coef Fsqd
_refine_ls_weighting_details
;
 w=1/[\s^2^(Fo^2^)+(0.0640P)^2^]
 where P=(Fo^2^+2Fc^2^)/3
;
_refine_ls_weighting_scheme calc
_refine_ls_wR_factor_gt 0.0983
_refine_ls_wR_factor_ref 0.1002
_reflns_number_gt 10742
_reflns_number_total 12296
_reflns_threshold_expression I>2\s(I)
_cod_data_source_file zs2332sup1.cf
_cod_data_source_block I
_cod_original_cell_volume 2569.0(12)
_cod_database_code 2240850
_shelx_space_group_comment
;
The symmetry employed for this shelxl refinement is uniquely defined
by the following loop, which should always be used as a source of
symmetry information in preference to the above space-group names.
They are only intended as comments.
;
_shelx_estimated_absorpt_t_min 0.672
_shelx_estimated_absorpt_t_max 0.759
_shelxl_version_number 20.13

loop_
_space_group_symop_operation_xyz
'x, y, z'
'-x, -y, -z'

loop_
_atom_site_type_symbol
_atom_site_label
_atom_site_fract_x
_atom_site_fract_y
_atom_site_fract_z
_atom_site_U_iso_or_equiv
_atom_site_adp_type
_atom_site_calc_flag
_atom_site_occupancy
Ba Ba 0.13461(2) 0.39066(2) 0.25149(2) 0.01587(5) Uani d 1
Zn Zn 0.09859(3) 0.02666(2) 0.25185(2) 0.01406(7) Uani d 1
Cl Cl1 -0.07279(6) 0.19070(6) 0.25860(3) 0.02295(13) Uani d 1
Cl Cl2 -0.00737(6) -0.14768(6) 0.23751(2) 0.02093(12) Uani d 1
O O1 0.24715(19) 0.19812(16) 0.31457(7) 0.0202(4) Uani d 1
O O2 0.20140(18) -0.00059(16) 0.31895(6) 0.0178(3) Uani d 1
C C1 0.2527(2) 0.0946(2) 0.33730(9) 0.0147(4) Uani d 1
C C2 0.3316(2) 0.0704(2) 0.39131(9) 0.0131(4) Uani d 1
C C1A 0.3078(2) 0.1863(2) 0.42871(9) 0.0141(4) Uani d 1
C C2A 0.3301(3) 0.3070(2) 0.41065(9) 0.0196(5) Uani d 1
H H2A 0.3540 0.3190 0.3743 0.024 Uiso calc 1
C C3A 0.3179(3) 0.4090(2) 0.44516(10) 0.0238(5) Uani d 1
H H3A 0.3340 0.4900 0.4321 0.029 Uiso calc 1
C C4A 0.2824(3) 0.3948(2) 0.49867(10) 0.0247(5) Uani d 1
H H4A 0.2729 0.4654 0.5220 0.030 Uiso calc 1
C C5A 0.2613(3) 0.2763(2) 0.51715(10) 0.0222(5) Uani d 1
H H5A 0.2372 0.2648 0.5535 0.027 Uiso calc 1
C C6A 0.2752(3) 0.1736(2) 0.48271(9) 0.0180(5) Uani d 1
H H6A 0.2621 0.0923 0.4963 0.022 Uiso calc 1
C C1B 0.2833(2) -0.0447(2) 0.41952(9) 0.0148(4) Uani d 1
C C2B 0.3746(3) -0.1460(2) 0.43841(9) 0.0175(5) Uani d 1
H H2B 0.4712 -0.1488 0.4311 0.021 Uiso calc 1
C C3B 0.3268(3) -0.2436(2) 0.46791(10) 0.0217(5) Uani d 1
H H3B 0.3907 -0.3120 0.4805 0.026 Uiso calc 1
C C4B 0.1867(3) -0.2410(2) 0.47891(10) 0.0233(5) Uani d 1
H H4B 0.1543 -0.3071 0.4993 0.028 Uiso calc 1
C C5B 0.0933(3) -0.1414(2) 0.46006(10) 0.0208(5) Uani d 1
H H5B -0.0033 -0.1393 0.4673 0.025 Uiso calc 1
C C6B 0.1418(3) -0.0450(2) 0.43054(9) 0.0177(5) Uani d 1
H H6B 0.0773 0.0224 0.4175 0.021 Uiso calc 1
C C1C 0.4882(2) 0.0448(2) 0.37655(9) 0.0144(4) Uani d 1
C C2C 0.5884(3) 0.0737(2) 0.41205(9) 0.0187(5) Uani d 1
H H2C 0.5599 0.1150 0.4446 0.022 Uiso calc 1
C C3C 0.7289(3) 0.0433(2) 0.40100(10) 0.0216(5) Uani d 1
H H3C 0.7955 0.0634 0.4259 0.026 Uiso calc 1
C C4C 0.7723(3) -0.0164(3) 0.35348(10) 0.0233(5) Uani d 1
H H4C 0.8684 -0.0380 0.3458 0.028 Uiso calc 1
C C5C 0.6735(3) -0.0441(3) 0.31737(10) 0.0256(6) Uani d 1
H H5C 0.7023 -0.0844 0.2847 0.031 Uiso calc 1
C C6C 0.5329(3) -0.0136(2) 0.32859(10) 0.0203(5) Uani d 1
H H6C 0.4664 -0.0327 0.3034 0.024 Uiso calc 1
O O3 0.2094(2) 0.22740(16) 0.17158(7) 0.0244(4) Uani d 1
O O4 0.22946(18) 0.02259(16) 0.19108(6) 0.0195(4) Uani d 1
C C3 0.2431(3) 0.1152(2) 0.16032(9) 0.0167(5) Uani d 1
C C4 0.3131(2) 0.0801(2) 0.10490(9) 0.0164(4) Uani d 1
C C1D 0.3201(3) 0.2003(2) 0.07098(9) 0.0189(5) Uani d 1
C C2D 0.4423(3) 0.2304(3) 0.04765(10) 0.0245(5) Uani d 1
H H2D 0.5275 0.1794 0.0551 0.029 Uiso calc 1
C C3D 0.4417(4) 0.3342(3) 0.01355(11) 0.0335(7) Uani d 1
H H3D 0.5264 0.3524 -0.0024 0.040 Uiso calc 1
C C4D 0.3199(4) 0.4111(3) 0.00251(12) 0.0355(7) Uani d 1
H H4D 0.3198 0.4817 -0.0208 0.043 Uiso calc 1
C C5D 0.1979(4) 0.3830(3) 0.02615(12) 0.0356(7) Uani d 1
H H5D 0.1133 0.4356 0.0194 0.043 Uiso calc 1
C C6D 0.1978(3) 0.2785(3) 0.05973(11) 0.0253(5) Uani d 1
H H6D 0.1128 0.2601 0.0753 0.030 Uiso calc 1
C C1E 0.4604(2) 0.0178(2) 0.11792(9) 0.0175(5) Uani d 1
C C2E 0.5232(3) -0.0894(2) 0.09188(9) 0.0201(5) Uani d 1
H H2E 0.4725 -0.1297 0.0663 0.024 Uiso calc 1
C C3E 0.6595(3) -0.1387(3) 0.10280(10) 0.0248(5) Uani d 1
H H3E 0.7010 -0.2120 0.0845 0.030 Uiso calc 1
C C4E 0.7351(3) -0.0822(3) 0.13997(11) 0.0281(6) Uani d 1
H H4E 0.8285 -0.1159 0.1470 0.034 Uiso calc 1
C C5E 0.6736(3) 0.0245(3) 0.16711(11) 0.0283(6) Uani d 1
H H5E 0.7244 0.0634 0.1931 0.034 Uiso calc 1
C C6E 0.5379(3) 0.0737(3) 0.15608(10) 0.0248(5) Uani d 1
H H6E 0.4964 0.1466 0.1747 0.030 Uiso calc 1
C C1F 0.2325(2) -0.0103(2) 0.07292(9) 0.0167(5) Uani d 1
C C2F 0.2503(3) -0.0153(3) 0.01745(10) 0.0249(5) Uani d 1
H H2F 0.3067 0.0402 0.0005 0.030 Uiso calc 1
C C3F 0.1875(3) -0.0990(3) -0.01334(10) 0.0277(6) Uani d 1
H H3F 0.2015 -0.1000 -0.0509 0.033 Uiso calc 1
C C4F 0.1055(3) -0.1806(3) 0.00986(11) 0.0296(6) Uani d 1
H H4F 0.0646 -0.2398 -0.0110 0.036 Uiso calc 1
C C5F 0.0841(3) -0.1744(3) 0.06440(12) 0.0351(7) Uani d 1
H H5F 0.0253 -0.2285 0.0809 0.042 Uiso calc 1
C C6F 0.1463(3) -0.0909(3) 0.09569(11) 0.0279(6) Uani d 1
H H6F 0.1298 -0.0890 0.1331 0.034 Uiso calc 1
O O1G -0.12372(19) 0.54119(18) 0.25180(8) 0.0257(4) Uani d 1
H H1G -0.1790 0.5348 0.2774 0.039 Uiso d 1
C C1G -0.1947(3) 0.5900(3) 0.20479(11) 0.0276(6) Uani d 1
H H1G1 -0.2228 0.6823 0.2081 0.033 Uiso calc 1
H H1G2 -0.2792 0.5484 0.1996 0.033 Uiso calc 1
C C2G -0.0963(3) 0.5630(3) 0.15848(12) 0.0299(6) Uani d 1
H H2G1 -0.1454 0.5896 0.1251 0.036 Uiso calc 1
H H2G2 -0.0186 0.6142 0.1621 0.036 Uiso calc 1
O O2G -0.0411(2) 0.43219(19) 0.15458(8) 0.0293(4) Uani d 1
C C3G -0.1399(4) 0.3533(3) 0.13765(13) 0.0390(7) Uani d 1
H H3G1 -0.2184 0.3603 0.1629 0.058 Uiso calc 1
H H3G2 -0.0962 0.2652 0.1363 0.058 Uiso calc 1
H H3G3 -0.1732 0.3802 0.1021 0.058 Uiso calc 1
O O1H 0.2695(2) 0.4717(2) 0.16137(8) 0.0352(5) Uani d 1
H H1H 0.2743 0.4048 0.1435 0.053 Uiso d 1
C C1H 0.3414(4) 0.5586(3) 0.13328(13) 0.0425(8) Uani d 1
H H1H1 0.2929 0.5839 0.0996 0.051 Uiso calc 1
H H1H2 0.4365 0.5188 0.1243 0.051 Uiso calc 1
C C2H 0.3480(4) 0.6720(3) 0.16707(13) 0.0366(7) Uani d 1
H H2H1 0.3783 0.7415 0.1452 0.044 Uiso calc 1
H H2H2 0.2549 0.7013 0.1823 0.044 Uiso calc 1
O O2H 0.4452(2) 0.63873(17) 0.20935(8) 0.0255(4) Uani d 1
C C3H 0.4607(3) 0.7504(3) 0.23808(13) 0.0328(6) Uani d 1
H H3H1 0.4842 0.8161 0.2132 0.049 Uiso calc 1
H H3H2 0.5352 0.7320 0.2641 0.049 Uiso calc 1
H H3H3 0.3735 0.7801 0.2568 0.049 Uiso calc 1
O O1I 0.40709(19) 0.43145(18) 0.27599(8) 0.0280(4) Uani d 1
H H1I 0.4267 0.4943 0.2583 0.042 Uiso d 1
C C1I 0.5361(3) 0.3481(3) 0.27592(12) 0.0294(6) Uani d 1
H H1I1 0.5877 0.3600 0.2423 0.035 Uiso calc 1
H H1I2 0.5162 0.2591 0.2773 0.035 Uiso calc 1
C C2I 0.6245(3) 0.3723(3) 0.32224(12) 0.0327(6) Uani d 1
H H2I1 0.5721 0.3626 0.3558 0.039 Uiso calc 1
H H2I2 0.7083 0.3088 0.3224 0.039 Uiso calc 1
O O2I 0.6661(2) 0.4974(2) 0.31999(8) 0.0334(5) Uani d 1
C C3I 0.5953(4) 0.5833(4) 0.35674(13) 0.0435(8) Uani d 1
H H3I1 0.4962 0.5968 0.3482 0.065 Uiso calc 1
H H3I2 0.6334 0.6642 0.3546 0.065 Uiso calc 1
H H3I3 0.6070 0.5485 0.3929 0.065 Uiso calc 1
O O1J 0.1679(2) 0.62932(17) 0.28717(7) 0.0235(4) Uani d 1
H H1J 0.1135 0.6889 0.2740 0.035 Uiso d 1
C C1J 0.1615(3) 0.6484(3) 0.34373(11) 0.0279(6) Uani d 1
H H1J1 0.1530 0.7403 0.3513 0.033 Uiso calc 1
H H1J2 0.2487 0.6079 0.3599 0.033 Uiso calc 1
C C2J 0.0403(3) 0.5938(3) 0.36864(11) 0.0273(6) Uani d 1
H H2J1 0.0414 0.6034 0.4079 0.033 Uiso calc 1
H H2J2 -0.0479 0.6391 0.3552 0.033 Uiso calc 1
O O2J 0.0511(2) 0.46206(17) 0.35502(7) 0.0238(4) Uani d 1
C C3J -0.0263(3) 0.3905(3) 0.38985(11) 0.0300(6) Uani d 1
H H3J1 0.0141 0.3877 0.4255 0.045 Uiso calc 1
H H3J2 -0.0234 0.3041 0.3762 0.045 Uiso calc 1
H H3J3 -0.1229 0.4304 0.3918 0.045 Uiso calc 1

loop_
_atom_site_aniso_label
_atom_site_aniso_U_11
_atom_site_aniso_U_22
_atom_site_aniso_U_33
_atom_site_aniso_U_12
_atom_site_aniso_U_13
_atom_site_aniso_U_23
Ba 0.01883(8) 0.01347(8) 0.01522(8) -0.00166(5) -0.00076(5) -0.00073(5)
Zn 0.01664(14) 0.01436(14) 0.01128(12) -0.00221(10) -0.00157(10) -0.00034(9)
Cl1 0.0179(3) 0.0180(3) 0.0328(3) -0.0018(2) -0.0001(2) -0.0005(2)
Cl2 0.0215(3) 0.0179(3) 0.0242(3) -0.0053(2) -0.0049(2) -0.0010(2)
O1 0.0276(9) 0.0181(8) 0.0157(8) -0.0051(7) -0.0059(7) 0.0044(6)
O2 0.0229(9) 0.0175(8) 0.0136(7) -0.0042(7) -0.0039(7) -0.0004(6)
C1 0.0158(11) 0.0151(11) 0.0127(10) 0.0005(8) 0.0001(8) -0.0002(8)
C2 0.0152(11) 0.0121(10) 0.0123(10) -0.0030(8) -0.0005(8) 0.0006(8)
C1A 0.0126(10) 0.0153(11) 0.0144(10) -0.0010(8) -0.0017(8) -0.0021(8)
C2A 0.0262(13) 0.0184(12) 0.0150(10) -0.0057(10) -0.0037(9) 0.0002(9)
C3A 0.0340(15) 0.0139(12) 0.0234(12) -0.0017(10) -0.0070(11) -0.0015(9)
C4A 0.0302(14) 0.0203(13) 0.0227(12) 0.0013(10) -0.0057(11) -0.0065(10)
C5A 0.0237(13) 0.0279(13) 0.0149(11) -0.0028(10) -0.0008(9) -0.0042(9)
C6A 0.0220(12) 0.0181(11) 0.0143(10) -0.0039(9) 0.0004(9) -0.0018(9)
C1B 0.0211(12) 0.0128(10) 0.0110(9) -0.0042(9) -0.0008(8) -0.0018(8)
C2B 0.0221(12) 0.0152(11) 0.0152(10) -0.0018(9) -0.0033(9) -0.0012(8)
C3B 0.0323(14) 0.0147(11) 0.0184(11) -0.0040(10) -0.0043(10) 0.0012(9)
C4B 0.0373(15) 0.0184(12) 0.0168(11) -0.0131(11) 0.0029(10) 0.0005(9)
C5B 0.0230(12) 0.0228(12) 0.0183(11) -0.0097(10) 0.0045(9) -0.0038(9)
C6B 0.0196(12) 0.0166(11) 0.0162(10) 0.0000(9) 0.0012(9) -0.0021(9)
C1C 0.0163(11) 0.0136(10) 0.0132(10) -0.0013(8) 0.0016(8) 0.0017(8)
C2C 0.0203(12) 0.0227(12) 0.0132(10) -0.0032(10) 0.0005(9) -0.0014(9)
C3C 0.0178(12) 0.0271(13) 0.0203(11) -0.0046(10) -0.0033(9) 0.0023(10)
C4C 0.0151(12) 0.0284(14) 0.0255(13) -0.0003(10) 0.0047(10) 0.0026(10)
C5C 0.0244(13) 0.0321(15) 0.0200(12) -0.0027(11) 0.0071(10) -0.0068(10)
C6C 0.0188(12) 0.0251(13) 0.0176(11) -0.0045(10) 0.0009(9) -0.0061(9)
O3 0.0364(11) 0.0157(9) 0.0210(9) -0.0033(8) 0.0081(8) -0.0044(7)
O4 0.0247(9) 0.0196(9) 0.0141(8) -0.0032(7) 0.0025(7) 0.0011(6)
C3 0.0184(11) 0.0199(12) 0.0123(10) -0.0040(9) 0.0000(9) 0.0000(8)
C4 0.0180(11) 0.0159(11) 0.0154(10) -0.0028(9) -0.0002(9) 0.0007(8)
C1D 0.0248(13) 0.0197(12) 0.0131(10) -0.0059(10) -0.0019(9) -0.0012(9)
C2D 0.0304(14) 0.0247(13) 0.0199(12) -0.0092(11) 0.0040(10) -0.0016(10)
C3D 0.0497(19) 0.0309(15) 0.0241(13) -0.0219(13) 0.0011(13) 0.0016(11)
C4D 0.061(2) 0.0227(14) 0.0263(14) -0.0173(14) -0.0104(14) 0.0082(11)
C5D 0.0477(19) 0.0240(14) 0.0355(16) -0.0046(13) -0.0183(14) 0.0061(12)
C6D 0.0279(14) 0.0238(13) 0.0243(12) -0.0033(11) -0.0052(11) 0.0025(10)
C1E 0.0178(11) 0.0209(12) 0.0139(10) -0.0038(9) 0.0010(9) 0.0019(9)
C2E 0.0226(13) 0.0230(12) 0.0147(10) -0.0039(10) 0.0004(9) 0.0022(9)
C3E 0.0239(13) 0.0275(14) 0.0221(12) 0.0002(11) -0.0008(10) 0.0024(10)
C4E 0.0201(13) 0.0392(16) 0.0241(13) -0.0008(11) -0.0027(10) 0.0097(11)
C5E 0.0267(14) 0.0383(16) 0.0215(12) -0.0105(12) -0.0067(11) -0.0003(11)
C6E 0.0246(13) 0.0297(14) 0.0213(12) -0.0077(11) -0.0010(10) -0.0029(10)
C1F 0.0172(11) 0.0178(11) 0.0149(10) -0.0014(9) -0.0021(9) -0.0023(8)
C2F 0.0316(14) 0.0273(14) 0.0173(11) -0.0092(11) 0.0010(10) -0.0006(10)
C3F 0.0324(15) 0.0331(15) 0.0179(12) -0.0053(12) -0.0009(11) -0.0021(10)
C4F 0.0280(14) 0.0361(16) 0.0270(13) -0.0120(12) -0.0045(11) -0.0082(11)
C5F 0.0407(17) 0.0426(18) 0.0274(14) -0.0269(14) 0.0036(13) -0.0037(12)
C6F 0.0339(15) 0.0336(15) 0.0189(12) -0.0143(12) 0.0023(11) -0.0029(10)
O1G 0.0219(9) 0.0263(10) 0.0283(10) -0.0015(7) -0.0003(8) 0.0034(8)
C1G 0.0227(13) 0.0237(13) 0.0357(15) 0.0000(11) -0.0055(11) 0.0048(11)
C2G 0.0265(14) 0.0283(14) 0.0341(15) -0.0010(11) -0.0035(12) 0.0108(11)
O2G 0.0281(10) 0.0294(10) 0.0291(10) 0.0013(8) -0.0033(8) 0.0011(8)
C3G 0.0416(18) 0.0429(18) 0.0327(16) -0.0052(14) -0.0105(14) -0.0042(13)
O1H 0.0540(14) 0.0334(11) 0.0229(10) -0.0244(10) 0.0042(9) -0.0042(8)
C1H 0.056(2) 0.049(2) 0.0284(15) -0.0296(17) 0.0075(14) -0.0014(13)
C2H 0.0457(19) 0.0329(16) 0.0339(16) -0.0152(14) -0.0050(14) 0.0050(12)
O2H 0.0266(10) 0.0213(9) 0.0286(10) -0.0032(7) -0.0051(8) -0.0014(7)
C3H 0.0376(17) 0.0208(14) 0.0404(16) -0.0056(12) 0.0005(13) -0.0063(12)
O1I 0.0222(10) 0.0286(10) 0.0338(10) -0.0052(8) -0.0057(8) 0.0094(8)
C1I 0.0243(14) 0.0274(14) 0.0356(15) -0.0003(11) 0.0037(11) -0.0007(11)
C2I 0.0244(14) 0.0381(17) 0.0343(15) 0.0004(12) -0.0005(12) 0.0103(13)
O2I 0.0245(10) 0.0441(13) 0.0321(11) -0.0066(9) 0.0032(8) -0.0031(9)
C3I 0.046(2) 0.055(2) 0.0287(15) -0.0026(16) -0.0039(14) -0.0069(14)
O1J 0.0294(10) 0.0184(9) 0.0221(9) 0.0001(7) -0.0021(8) -0.0024(7)
C1J 0.0347(15) 0.0243(14) 0.0251(13) -0.0052(11) -0.0037(11) -0.0033(10)
C2J 0.0327(15) 0.0253(14) 0.0231(12) -0.0003(11) 0.0020(11) -0.0073(10)
O2J 0.0286(10) 0.0231(9) 0.0194(8) -0.0025(8) 0.0035(7) 0.0005(7)
C3J 0.0266(14) 0.0391(16) 0.0253(13) -0.0084(12) 0.0014(11) 0.0032(11)

loop_
_atom_type_symbol
_atom_type_description
_atom_type_scat_dispersion_real
_atom_type_scat_dispersion_imag
_atom_type_scat_source
C C 0.0033 0.0016 'International Tables Vol C Tables 4.2.6.8 and 6.1.1.4'
H H 0.0000 0.0000 'International Tables Vol C Tables 4.2.6.8 and 6.1.1.4'
O O 0.0106 0.0060 'International Tables Vol C Tables 4.2.6.8 and 6.1.1.4'
Cl Cl 0.1484 0.1585 'International Tables Vol C Tables 4.2.6.8 and 6.1.1.4'
Zn Zn 0.2839 1.4301 'International Tables Vol C Tables 4.2.6.8 and 6.1.1.4'
Ba Ba -0.3244 2.2819 'International Tables Vol C Tables 4.2.6.8 and 6.1.1.4'

loop_
_geom_angle_atom_site_label_1
_geom_angle_atom_site_label_2
_geom_angle_atom_site_label_3
_geom_angle
O3 Ba O1 84.08(6)
O3 Ba O1J 142.04(6)
O1 Ba O1J 114.85(6)
O3 Ba O1H 60.16(6)
O1 Ba O1H 122.95(7)
O1J Ba O1H 82.35(6)
O3 Ba O2J 155.84(6)
O1 Ba O2J 74.87(6)
O1J Ba O2J 60.31(6)
O1H Ba O2J 142.49(6)
O3 Ba O1G 120.96(6)
O1 Ba O1G 133.04(6)
O1J Ba O1G 71.05(6)
O1H Ba O1G 103.93(7)
O2J Ba O1G 68.94(6)
O3 Ba O1I 95.18(7)
O1 Ba O1I 71.58(6)
O1J Ba O1I 63.80(6)
O1H Ba O1I 69.50(7)
O2J Ba O1I 89.38(6)
O1G Ba O1I 134.83(6)
O3 Ba O2G 65.59(6)
O1 Ba O2G 139.45(6)
O1J Ba O2G 105.51(6)
O1H Ba O2G 64.98(6)
O2J Ba O2G 125.48(6)
O1G Ba O2G 57.15(6)
O1I Ba O2G 134.31(6)
O3 Ba Cl1 74.73(5)
O1 Ba Cl1 71.96(5)
O1J Ba Cl1 140.95(4)
O1H Ba Cl1 128.16(5)
O2J Ba Cl1 87.39(5)
O1G Ba Cl1 77.39(5)
O1I Ba Cl1 142.95(4)
O2G Ba Cl1 74.38(5)
O3 Ba Zn 53.90(4)
O1 Ba Zn 48.34(4)
O1J Ba Zn 160.81(4)
O1H Ba Zn 113.88(5)
O2J Ba Zn 102.37(5)
O1G Ba Zn 112.26(5)
O1I Ba Zn 110.85(5)
O2G Ba Zn 91.21(5)
Cl1 Ba Zn 35.01(2)
O2 Zn O4 110.00(8)
O2 Zn Cl1 111.30(6)
O4 Zn Cl1 118.74(6)
O2 Zn Cl2 107.44(6)
O4 Zn Cl2 102.14(6)
Cl1 Zn Cl2 106.19(3)
O2 Zn Ba 91.95(6)
O4 Zn Ba 83.59(6)
Cl1 Zn Ba 52.20(3)
Cl2 Zn Ba 156.02(2)
Zn Cl1 Ba 92.79(3)
C1 O1 Ba 155.72(16)
C1 O2 Zn 116.35(15)
O1 C1 O2 124.3(2)
O1 C1 C2 120.6(2)
O2 C1 C2 115.06(19)
C1B C2 C1A 109.37(18)
C1B C2 C1C 110.82(18)
C1A C2 C1C 108.82(18)
C1B C2 C1 109.40(18)
C1A C2 C1 112.19(18)
C1C C2 C1 106.20(17)
C6A C1A C2A 117.2(2)
C6A C1A C2 121.6(2)
C2A C1A C2 121.0(2)
C3A C2A C1A 120.8(2)
C3A C2A H2A 119.6
C1A C2A H2A 119.6
C2A C3A C4A 121.1(2)
C2A C3A H3A 119.5
C4A C3A H3A 119.5
C5A C4A C3A 118.8(2)
C5A C4A H4A 120.6
C3A C4A H4A 120.6
C4A C5A C6A 120.2(2)
C4A C5A H5A 119.9
C6A C5A H5A 119.9
C5A C6A C1A 121.9(2)
C5A C6A H6A 119.0
C1A C6A H6A 119.0
C2B C1B C6B 117.7(2)
C2B C1B C2 123.1(2)
C6B C1B C2 119.1(2)
C1B C2B C3B 121.2(2)
C1B C2B H2B 119.4
C3B C2B H2B 119.4
C4B C3B C2B 120.1(2)
C4B C3B H3B 119.9
C2B C3B H3B 119.9
C3B C4B C5B 119.8(2)
C3B C4B H4B 120.1
C5B C4B H4B 120.1
C6B C5B C4B 119.6(2)
C6B C5B H5B 120.2
C4B C5B H5B 120.2
C5B C6B C1B 121.6(2)
C5B C6B H6B 119.2
C1B C6B H6B 119.2
C2C C1C C6C 118.1(2)
C2C C1C C2 120.7(2)
C6C C1C C2 121.0(2)
C3C C2C C1C 121.4(2)
C3C C2C H2C 119.3
C1C C2C H2C 119.3
C2C C3C C4C 120.0(2)
C2C C3C H3C 120.0
C4C C3C H3C 120.0
C5C C4C C3C 119.2(2)
C5C C4C H4C 120.4
C3C C4C H4C 120.4
C4C C5C C6C 120.6(2)
C4C C5C H5C 119.7
C6C C5C H5C 119.7
C5C C6C C1C 120.7(2)
C5C C6C H6C 119.7
C1C C6C H6C 119.7
C3 O3 Ba 144.65(16)
C3 O4 Zn 125.09(16)
O3 C3 O4 125.0(2)
O3 C3 C4 119.3(2)
O4 C3 C4 115.6(2)
C1E C4 C1D 110.1(2)
C1E C4 C1F 111.38(19)
C1D C4 C1F 107.84(18)
C1E C4 C3 105.03(18)
C1D C4 C3 110.38(19)
C1F C4 C3 112.12(19)
C2D C1D C6D 117.8(2)
C2D C1D C4 122.9(2)
C6D C1D C4 119.2(2)
C1D C2D C3D 120.9(3)
C1D C2D H2D 119.5
C3D C2D H2D 119.5
C4D C3D C2D 120.9(3)
C4D C3D H3D 119.5
C2D C3D H3D 119.5
C3D C4D C5D 118.6(3)
C3D C4D H4D 120.7
C5D C4D H4D 120.7
C4D C5D C6D 120.7(3)
C4D C5D H5D 119.7
C6D C5D H5D 119.7
C5D C6D C1D 121.2(3)
C5D C6D H6D 119.4
C1D C6D H6D 119.4
C2E C1E C6E 118.1(2)
C2E C1E C4 122.6(2)
C6E C1E C4 119.3(2)
C1E C2E C3E 120.8(2)
C1E C2E H2E 119.6
C3E C2E H2E 119.6
C4E C3E C2E 120.7(3)
C4E C3E H3E 119.7
C2E C3E H3E 119.7
C3E C4E C5E 119.6(3)
C3E C4E H4E 120.2
C5E C4E H4E 120.2
C6E C5E C4E 119.7(3)
C6E C5E H5E 120.2
C4E C5E H5E 120.2
C5E C6E C1E 121.2(3)
C5E C6E H6E 119.4
C1E C6E H6E 119.4
C6F C1F C2F 117.0(2)
C6F C1F C4 124.4(2)
C2F C1F C4 118.6(2)
C3F C2F C1F 121.7(2)
C3F C2F H2F 119.2
C1F C2F H2F 119.2
C4F C3F C2F 120.7(2)
C4F C3F H3F 119.6
C2F C3F H3F 119.6
C3F C4F C5F 118.2(3)
C3F C4F H4F 120.9
C5F C4F H4F 120.9
C4F C5F C6F 121.6(3)
C4F C5F H5F 119.2
C6F C5F H5F 119.2
C1F C6F C5F 120.7(2)
C1F C6F H6F 119.6
C5F C6F H6F 119.6
C1G O1G Ba 124.47(16)
C1G O1G H1G 111.8
Ba O1G H1G 119.0
O1G C1G C2G 107.4(2)
O1G C1G H1G1 110.2
C2G C1G H1G1 110.2
O1G C1G H1G2 110.2
C2G C1G H1G2 110.2
H1G1 C1G H1G2 108.5
O2G C2G C1G 113.0(2)
O2G C2G H2G1 109.0
C1G C2G H2G1 109.0
O2G C2G H2G2 109.0
C1G C2G H2G2 109.0
H2G1 C2G H2G2 107.8
C3G O2G C2G 113.5(2)
C3G O2G Ba 125.66(17)
C2G O2G Ba 102.89(15)
O2G C3G H3G1 109.5
O2G C3G H3G2 109.5
H3G1 C3G H3G2 109.5
O2G C3G H3G3 109.5
H3G1 C3G H3G3 109.5
H3G2 C3G H3G3 109.5
C1H O1H Ba 152.75(18)
C1H O1H H1H 108.3
Ba O1H H1H 98.5
O1H C1H C2H 109.1(3)
O1H C1H H1H1 109.9
C2H C1H H1H1 109.9
O1H C1H H1H2 109.9
C2H C1H H1H2 109.9
H1H1 C1H H1H2 108.3
O2H C2H C1H 108.8(3)
O2H C2H H2H1 109.9
C1H C2H H2H1 109.9
O2H C2H H2H2 109.9
C1H C2H H2H2 109.9
H2H1 C2H H2H2 108.3
C3H O2H C2H 108.2(2)
O2H C3H H3H1 109.5
O2H C3H H3H2 109.5
H3H1 C3H H3H2 109.5
O2H C3H H3H3 109.5
H3H1 C3H H3H3 109.5
H3H2 C3H H3H3 109.5
C1I O1I Ba 131.91(16)
C1I O1I H1I 103.1
Ba O1I H1I 108.4
O1I C1I C2I 111.8(2)
O1I C1I H1I1 109.3
C2I C1I H1I1 109.3
O1I C1I H1I2 109.3
C2I C1I H1I2 109.3
H1I1 C1I H1I2 107.9
O2I C2I C1I 111.8(2)
O2I C2I H2I1 109.3
C1I C2I H2I1 109.3
O2I C2I H2I2 109.3
C1I C2I H2I2 109.3
H2I1 C2I H2I2 107.9
C3I O2I C2I 114.1(3)
O2I C3I H3I1 109.5
O2I C3I H3I2 109.5
H3I1 C3I H3I2 109.5
O2I C3I H3I3 109.5
H3I1 C3I H3I3 109.5
H3I2 C3I H3I3 109.5
C1J O1J Ba 116.81(15)
C1J O1J H1J 105.9
Ba O1J H1J 115.3
O1J C1J C2J 111.5(2)
O1J C1J H1J1 109.3
C2J C1J H1J1 109.3
O1J C1J H1J2 109.3
C2J C1J H1J2 109.3
H1J1 C1J H1J2 108.0
O2J C2J C1J 108.4(2)
O2J C2J H2J1 110.0
C1J C2J H2J1 110.0
O2J C2J H2J2 110.0
C1J C2J H2J2 110.0
H2J1 C2J H2J2 108.4
C3J O2J C2J 113.4(2)
C3J O2J Ba 124.66(16)
C2J O2J Ba 118.34(15)
O2J C3J H3J1 109.5
O2J C3J H3J2 109.5
H3J1 C3J H3J2 109.5
O2J C3J H3J3 109.5
H3J1 C3J H3J3 109.5
H3J2 C3J H3J3 109.5

loop_
_geom_bond_atom_site_label_1
_geom_bond_atom_site_label_2
_geom_bond_distance
_geom_bond_publ_flag
Ba O3 2.6925(19) y
Ba O1 2.7073(19) y
Ba O1J 2.7572(19) y
Ba O1H 2.783(2) y
Ba O2J 2.7908(19) y
Ba O1G 2.799(2) y
Ba O1I 2.810(2) y
Ba O2G 2.985(2) y
Ba Cl1 3.1118(11) y
Ba Zn 3.9335(11) n
Zn O2 1.9682(17) y
Zn O4 1.9683(18) y
Zn Cl1 2.2595(10) y
Zn Cl2 2.2653(9) y
O1 C1 1.233(3) ?
O2 C1 1.275(3) ?
C1 C2 1.568(3) ?
C2 C1B 1.531(3) ?
C2 C1A 1.547(3) ?
C2 C1C 1.550(3) ?
C1A C6A 1.396(3) ?
C1A C2A 1.401(3) ?
C2A C3A 1.385(3) ?
C2A H2A 0.9500 ?
C3A C4A 1.393(4) ?
C3A H3A 0.9500 ?
C4A C5A 1.380(4) ?
C4A H4A 0.9500 ?
C5A C6A 1.390(3) ?
C5A H5A 0.9500 ?
C6A H6A 0.9500 ?
C1B C2B 1.391(3) ?
C1B C6B 1.397(3) ?
C2B C3B 1.394(3) ?
C2B H2B 0.9500 ?
C3B C4B 1.381(4) ?
C3B H3B 0.9500 ?
C4B C5B 1.389(4) ?
C4B H4B 0.9500 ?
C5B C6B 1.388(3) ?
C5B H5B 0.9500 ?
C6B H6B 0.9500 ?
C1C C2C 1.390(3) ?
C1C C6C 1.396(3) ?
C2C C3C 1.386(3) ?
C2C H2C 0.9500 ?
C3C C4C 1.390(4) ?
C3C H3C 0.9500 ?
C4C C5C 1.387(4) ?
C4C H4C 0.9500 ?
C5C C6C 1.388(4) ?
C5C H5C 0.9500 ?
C6C H6C 0.9500 ?
O3 C3 1.232(3) ?
O4 C3 1.266(3) ?
C3 C4 1.565(3) ?
C4 C1E 1.536(3) ?
C4 C1D 1.540(3) ?
C4 C1F 1.549(3) ?
C1D C2D 1.388(4) ?
C1D C6D 1.391(4) ?
C2D C3D 1.392(4) ?
C2D H2D 0.9500 ?
C3D C4D 1.380(5) ?
C3D H3D 0.9500 ?
C4D C5D 1.383(5) ?
C4D H4D 0.9500 ?
C5D C6D 1.390(4) ?
C5D H5D 0.9500 ?
C6D H6D 0.9500 ?
C1E C2E 1.387(3) ?
C1E C6E 1.405(3) ?
C2E C3E 1.389(4) ?
C2E H2E 0.9500 ?
C3E C4E 1.381(4) ?
C3E H3E 0.9500 ?
C4E C5E 1.392(4) ?
C4E H4E 0.9500 ?
C5E C6E 1.385(4) ?
C5E H5E 0.9500 ?
C6E H6E 0.9500 ?
C1F C6F 1.388(4) ?
C1F C2F 1.400(3) ?
C2F C3F 1.386(4) ?
C2F H2F 0.9500 ?
C3F C4F 1.372(4) ?
C3F H3F 0.9500 ?
C4F C5F 1.381(4) ?
C4F H4F 0.9500 ?
C5F C6F 1.388(4) ?
C5F H5F 0.9500 ?
C6F H6F 0.9500 ?
O1G C1G 1.434(3) ?
O1G H1G 0.8397 ?
C1G C2G 1.500(4) ?
C1G H1G1 0.9900 ?
C1G H1G2 0.9900 ?
C2G O2G 1.431(3) ?
C2G H2G1 0.9900 ?
C2G H2G2 0.9900 ?
O2G C3G 1.422(4) ?
C3G H3G1 0.9800 ?
C3G H3G2 0.9800 ?
C3G H3G3 0.9800 ?
O1H C1H 1.407(4) ?
O1H H1H 0.8402 ?
C1H C2H 1.487(4) ?
C1H H1H1 0.9900 ?
C1H H1H2 0.9900 ?
C2H O2H 1.440(4) ?
C2H H2H1 0.9900 ?
C2H H2H2 0.9900 ?
O2H C3H 1.419(3) ?
C3H H3H1 0.9800 ?
C3H H3H2 0.9800 ?
C3H H3H3 0.9800 ?
O1I C1I 1.440(3) ?
O1I H1I 0.8399 ?
C1I C2I 1.496(4) ?
C1I H1I1 0.9900 ?
C1I H1I2 0.9900 ?
C2I O2I 1.439(4) ?
C2I H2I1 0.9900 ?
C2I H2I2 0.9900 ?
O2I C3I 1.412(4) ?
C3I H3I1 0.9800 ?
C3I H3I2 0.9800 ?
C3I H3I3 0.9800 ?
O1J C1J 1.433(3) ?
O1J H1J 0.8403 ?
C1J C2J 1.503(4) ?
C1J H1J1 0.9900 ?
C1J H1J2 0.9900 ?
C2J O2J 1.436(3) ?
C2J H2J1 0.9900 ?
C2J H2J2 0.9900 ?
O2J C3J 1.424(3) ?
C3J H3J1 0.9800 ?
C3J H3J2 0.9800 ?
C3J H3J3 0.9800 ?

loop_
_geom_hbond_atom_site_label_D
_geom_hbond_atom_site_label_H
_geom_hbond_atom_site_label_A
_geom_hbond_site_symmetry_A
_geom_hbond_distance_DH
_geom_hbond_distance_HA
_geom_hbond_distance_DA
_geom_hbond_angle_DHA
_geom_hbond_publ_flag
O1G H1G O2I 1_455 0.84 1.91 2.728(3) 163 yes
O1H H1H O3 . 0.84 2.17 2.746(3) 125 no
O1I H1I O2H . 0.84 1.99 2.817(3) 170 yes
C2I H2I2 Cl1 1_655 0.99 2.81 3.660(3) 144 yes
O1J H1J Cl2 1_565 0.84 2.17 3.012(2) 174 yes

loop_
_geom_torsion_atom_site_label_1
_geom_torsion_atom_site_label_2
_geom_torsion_atom_site_label_3
_geom_torsion_atom_site_label_4
_geom_torsion
Ba O1 C1 O2 31.5(5)
Ba O1 C1 C2 -151.1(3)
Zn O2 C1 O1 -3.5(3)
Zn O2 C1 C2 178.94(14)
O1 C1 C2 C1B 161.4(2)
O2 C1 C2 C1B -21.0(3)
O1 C1 C2 C1A 39.8(3)
O2 C1 C2 C1A -142.6(2)
O1 C1 C2 C1C -79.0(3)
O2 C1 C2 C1C 98.7(2)
C1B C2 C1A C6A 12.2(3)
C1C C2 C1A C6A -109.0(2)
C1 C2 C1A C6A 133.8(2)
C1B C2 C1A C2A -173.5(2)
C1C C2 C1A C2A 65.3(3)
C1 C2 C1A C2A -51.9(3)
C6A C1A C2A C3A -1.0(4)
C2 C1A C2A C3A -175.6(2)
C1A C2A C3A C4A -0.3(4)
C2A C3A C4A C5A 0.9(4)
C3A C4A C5A C6A -0.1(4)
C4A C5A C6A C1A -1.3(4)
C2A C1A C6A C5A 1.8(4)
C2 C1A C6A C5A 176.3(2)
C1A C2 C1B C2B -108.0(2)
C1C C2 C1B C2B 12.0(3)
C1 C2 C1B C2B 128.7(2)
C1A C2 C1B C6B 67.2(3)
C1C C2 C1B C6B -172.85(19)
C1 C2 C1B C6B -56.1(3)
C6B C1B C2B C3B -0.9(3)
C2 C1B C2B C3B 174.4(2)
C1B C2B C3B C4B 0.0(4)
C2B C3B C4B C5B 0.6(4)
C3B C4B C5B C6B -0.3(4)
C4B C5B C6B C1B -0.6(4)
C2B C1B C6B C5B 1.1(3)
C2 C1B C6B C5B -174.3(2)
C1B C2 C1C C2C -89.5(3)
C1A C2 C1C C2C 30.8(3)
C1 C2 C1C C2C 151.7(2)
C1B C2 C1C C6C 87.1(3)
C1A C2 C1C C6C -152.6(2)
C1 C2 C1C C6C -31.7(3)
C6C C1C C2C C3C -1.3(4)
C2 C1C C2C C3C 175.4(2)
C1C C2C C3C C4C 0.4(4)
C2C C3C C4C C5C 0.5(4)
C3C C4C C5C C6C -0.5(4)
C4C C5C C6C C1C -0.4(4)
C2C C1C C6C C5C 1.2(4)
C2 C1C C6C C5C -175.4(2)
Ba O3 C3 O4 13.4(5)
Ba O3 C3 C4 -164.39(19)
Zn O4 C3 O3 22.2(3)
Zn O4 C3 C4 -159.98(15)
O3 C3 C4 C1E 115.2(2)
O4 C3 C4 C1E -62.8(3)
O3 C3 C4 C1D -3.4(3)
O4 C3 C4 C1D 178.6(2)
O3 C3 C4 C1F -123.7(2)
O4 C3 C4 C1F 58.3(3)
C1E C4 C1D C2D 11.6(3)
C1F C4 C1D C2D -110.1(3)
C3 C4 C1D C2D 127.2(2)
C1E C4 C1D C6D -173.1(2)
C1F C4 C1D C6D 65.2(3)
C3 C4 C1D C6D -57.6(3)
C6D C1D C2D C3D -0.9(4)
C4 C1D C2D C3D 174.4(2)
C1D C2D C3D C4D 0.8(4)
C2D C3D C4D C5D 0.1(4)
C3D C4D C5D C6D -0.9(4)
C4D C5D C6D C1D 0.8(4)
C2D C1D C6D C5D 0.1(4)
C4 C1D C6D C5D -175.4(2)
C1D C4 C1E C2E -103.2(3)
C1F C4 C1E C2E 16.4(3)
C3 C4 C1E C2E 138.0(2)
C1D C4 C1E C6E 74.1(3)
C1F C4 C1E C6E -166.3(2)
C3 C4 C1E C6E -44.7(3)
C6E C1E C2E C3E -0.9(4)
C4 C1E C2E C3E 176.4(2)
C1E C2E C3E C4E 0.3(4)
C2E C3E C4E C5E 0.6(4)
C3E C4E C5E C6E -0.8(4)
C4E C5E C6E C1E 0.1(4)
C2E C1E C6E C5E 0.7(4)
C4 C1E C6E C5E -176.7(2)
C1E C4 C1F C6F 92.9(3)
C1D C4 C1F C6F -146.2(3)
C3 C4 C1F C6F -24.4(3)
C1E C4 C1F C2F -84.8(3)
C1D C4 C1F C2F 36.1(3)
C3 C4 C1F C2F 157.8(2)
C6F C1F C2F C3F -1.6(4)
C4 C1F C2F C3F 176.3(2)
C1F C2F C3F C4F -0.1(4)
C2F C3F C4F C5F 1.8(5)
C3F C4F C5F C6F -1.9(5)
C2F C1F C6F C5F 1.5(4)
C4 C1F C6F C5F -176.2(3)
C4F C5F C6F C1F 0.2(5)
Ba O1G C1G C2G -8.8(3)
O1G C1G C2G O2G 54.1(3)
C1G C2G O2G C3G 71.7(3)
C1G C2G O2G Ba -67.0(2)
Ba O1H C1H C2H -4.1(7)
O1H C1H C2H O2H 72.7(4)
C1H C2H O2H C3H 174.4(2)
Ba O1I C1I C2I -140.4(2)
O1I C1I C2I O2I -63.6(3)
C1I C2I O2I C3I 105.6(3)
Ba O1J C1J C2J -46.1(3)
O1J C1J C2J O2J 56.2(3)
C1J C2J O2J C3J 159.6(2)
C1J C2J O2J Ba -40.8(3)

_cod_database_fobs_code 2240850
